data_1542523
loop_
_publ_author_name
'Hammer, Niels'
'Leth, Lars A.'
'Stiller, Julian'
'Jensen, Magnus E.'
'J\/orgensen, Karl Anker'

_publ_section_title
;
 Oxadendralenes in asymmetric organocatalysis for the construction of
 tetrahydroisochromenes
;
_journal_issue 6
_journal_name_full 'Chem. Sci.'
_journal_page_first 3649
_journal_paper_doi 10.1039/C6SC00185H
_journal_volume 7
_journal_year 2016
_chemical_absolute_configuration unk
_chemical_formula_moiety 'C22 H28 O3'
_chemical_formula_sum 'C22 H28 O3'
_chemical_formula_weight 340.47
_space_group_crystal_system orthorhombic
_space_group_IT_number 19
_space_group_name_Hall 'P 2ac 2ab'
_space_group_name_H-M_alt 'P 21 21 21'
_symmetry_Int_Tables_number 19
_symmetry_space_group_name_Hall 'P 2ac 2ab'
_symmetry_space_group_name_H-M 'P 21 21 21'
_audit_creation_date 2015-02-22
_audit_creation_method
;
Olex2 1.2
(compiled 2015.01.26 svn.r3150 for OlexSys, GUI svn.r4998)
;
_audit_update_record
;
2015-06-07 deposited with the CCDC.
2016-02-17 downloaded from the CCDC.
;
_cell_angle_alpha 90
_cell_angle_beta 90
_cell_angle_gamma 90
_cell_formula_units_Z 4
_cell_length_a 7.5376(6)
_cell_length_b 10.5784(10)
_cell_length_c 23.8774(19)
_cell_measurement_reflns_used 1134
_cell_measurement_temperature 100.0(2)
_cell_measurement_theta_max 19.1520
_cell_measurement_theta_min 2.5550
_cell_volume 1903.9(3)
_computing_cell_refinement
;
CrysAlisPro, Agilent Technologies,
Version 1.171.37.35 (release 13-08-2014 CrysAlis171 .NET)
(compiled Aug 13 2014,18:06:01)
;
_computing_data_collection
;
CrysAlisPro, Agilent Technologies,
Version 1.171.37.35 (release 13-08-2014 CrysAlis171 .NET)
(compiled Aug 13 2014,18:06:01)
;
_computing_data_reduction
;
CrysAlisPro, Agilent Technologies,
Version 1.171.37.35 (release 13-08-2014 CrysAlis171 .NET)
(compiled Aug 13 2014,18:06:01)
;
_computing_molecular_graphics 'Olex2 (Dolomanov et al., 2009)'
_computing_publication_material 'Olex2 (Dolomanov et al., 2009)'
_computing_structure_refinement 'olex2.refine (Bourhis et al., 2015)'
_diffrn_ambient_environment N~2~
_diffrn_ambient_temperature 100.0(2)
_diffrn_detector 'CCD plate'
_diffrn_detector_area_resol_mean 10.3590
_diffrn_detector_type Atlas
_diffrn_measured_fraction_theta_full 0.8311
_diffrn_measured_fraction_theta_max 0.8311
_diffrn_measurement_details
;
  1 omega  -34.00  103.00   1.0000   22.5000
omega____ theta____ kappa____ phi______ frames
    -       12.2354   38.0000  -60.0000 137

  2 omega  -89.00  -35.00   1.0000   22.5000
omega____ theta____ kappa____ phi______ frames
    -       12.2354 -178.0000 -180.0000 54

  3 omega  -20.00    5.00   1.0000   22.5000
omega____ theta____ kappa____ phi______ frames
    -       12.2354  -99.0000  -90.0000 25
;
_diffrn_measurement_device 'four-circle diffractometer'
_diffrn_measurement_device_type 'SuperNova, Single source at offset, Atlas'
_diffrn_measurement_method '\w scans'
_diffrn_orient_matrix_UB_11 -0.0455059000
_diffrn_orient_matrix_UB_12 0.0033576000
_diffrn_orient_matrix_UB_13 -0.0259313000
_diffrn_orient_matrix_UB_21 0.0563994000
_diffrn_orient_matrix_UB_22 -0.0476371000
_diffrn_orient_matrix_UB_23 -0.0110163000
_diffrn_orient_matrix_UB_31 -0.0600700000
_diffrn_orient_matrix_UB_32 -0.0471209000
_diffrn_orient_matrix_UB_33 0.0093362000
_diffrn_radiation_monochromator mirror
_diffrn_radiation_probe x-ray
_diffrn_radiation_type 'Mo K\a'
_diffrn_radiation_wavelength 0.71073
_diffrn_reflns_av_R_equivalents 0.0793
_diffrn_reflns_av_unetI/netI 0.1618
_diffrn_reflns_limit_h_max 9
_diffrn_reflns_limit_h_min -6
_diffrn_reflns_limit_k_max 11
_diffrn_reflns_limit_k_min -11
_diffrn_reflns_limit_l_max 29
_diffrn_reflns_limit_l_min -27
_diffrn_reflns_number 7273
_diffrn_reflns_theta_full 25.9611
_diffrn_reflns_theta_max 25.96
_diffrn_reflns_theta_min 1.71
_diffrn_source 'SuperNova (Mo) X-ray Source'
_exptl_absorpt_coefficient_mu 0.077
_exptl_absorpt_correction_T_max 0.986
_exptl_absorpt_correction_T_min 0.969
_exptl_absorpt_correction_type gaussian
_exptl_absorpt_process_details
;
CrysAlisPro, Agilent Technologies,
Version 1.171.37.35 (release 13-08-2014 CrysAlis171 .NET)
(compiled Aug 13 2014,18:06:01)
Numerical absorption correction based on gaussian integration over
            a multifaceted crystal model
Empirical absorption correction using spherical harmonics,
 implemented in SCALE3 ABSPACK scaling algorithm.
;
_exptl_crystal_colour 'clear yellowish colourless'
_exptl_crystal_colour_lustre clear
_exptl_crystal_colour_modifier yellowish
_exptl_crystal_colour_primary colourless
_exptl_crystal_density_diffrn 1.1877
_exptl_crystal_description block
_exptl_crystal_F_000 736.3612
_exptl_crystal_size_max 0.1956
_exptl_crystal_size_mid 0.1687
_exptl_crystal_size_min 0.0889
_refine_diff_density_max 0.5048
_refine_diff_density_min -0.5567
_refine_diff_density_rms 0.1256
_refine_ls_abs_structure_details 'Flack, H. D. (1983). Acta Cryst. A39, 876-881.'
_refine_ls_abs_structure_Flack -0.9(15)
_refine_ls_d_res_high 0.8118
_refine_ls_d_res_low 11.9387
_refine_ls_goodness_of_fit_ref 1.0032
_refine_ls_hydrogen_treatment constr
_refine_ls_matrix_type full
_refine_ls_number_constraints 47
_refine_ls_number_parameters 229
_refine_ls_number_reflns 3091
_refine_ls_number_restraints 0
_refine_ls_restrained_S_all 1.0032
_refine_ls_R_factor_all 0.1427
_refine_ls_R_factor_gt 0.0645
_refine_ls_shift/su_max 0.0000
_refine_ls_shift/su_mean 0.0000
_refine_ls_structure_factor_coef Fsqd
_refine_ls_weighting_details 'w=1/[\s^2^(Fo^2^)+(0.0354P)^2^] where P=(Fo^2^+2Fc^2^)/3'
_refine_ls_weighting_scheme calc
_refine_ls_wR_factor_gt 0.0978
_refine_ls_wR_factor_ref 0.1300
_reflns_Friedel_coverage 0.764
_reflns_limit_h_max 9
_reflns_limit_h_min -9
_reflns_limit_k_max 11
_reflns_limit_k_min -11
_reflns_limit_l_max 29
_reflns_limit_l_min -28
_reflns_number_gt 1813
_reflns_number_total 3091
_reflns_threshold_expression I>=2u(I)
_cod_data_source_file c6sc00185h2.cif
_cod_data_source_block 2014_12_16
_cod_depositor_comments 'Adding full bibliography for 1542521--1542526.cif.'
_cod_original_sg_symbol_Hall ' P 2ac 2ab'
_cod_database_code 1542523
_chemical_oxdiff_formula 'C22 H28 O3'
_reflns_odcompleteness_completeness 85.38
_reflns_odcompleteness_iscentric 1
_reflns_odcompleteness_theta 26.17
_olex2_refinement_description
;
1. Fixed Uiso
 At 1.2 times of:
  All C(H) groups, All C(H,H) groups
 At 1.5 times of:
  All C(H,H,H) groups
2.a Ternary CH refined with riding coordinates:
 C12(H12), C4(H4), C6(H6), C3(H3), C19(H19), C20(H20)
2.b Secondary CH2 refined with riding coordinates:
 C2(H2a,H2b)
2.c Aromatic/amide H refined with riding coordinates:
 C18(H18), C15(H15), C14(H14), C8(H8), C11(H11), C16(H16), C9(H9), C17(H17)
2.d Idealised Me refined as rotating group:
 C21(H21a,H21b,H21c), C22(H22a,H22b,H22c), C1(H1a,H1b,H1c), C5(H5a,H5b,H5c)
;
_olex2_submission_special_instructions 'No special instructions were received'

loop_
_space_group_symop_id
_space_group_symop_operation_xyz
1 x,y,z
2 x+1/2,-y+1/2,-z
3 -x,y+1/2,-z+1/2
4 -x+1/2,-y,z+1/2

loop_
_atom_site_label
_atom_site_type_symbol
_atom_site_fract_x
_atom_site_fract_y
_atom_site_fract_z
_atom_site_U_iso_or_equiv
_atom_site_adp_type
_atom_site_occupancy
_atom_site_refinement_flags_posn
O2 O -0.5538(4) -0.6821(3) -0.09630(11) 0.0223(8) Uani 1.000000 .
O1 O -0.8621(4) -0.6861(3) -0.11019(11) 0.0246(8) Uani 1.000000 .
C10 C -0.6539(6) -1.1184(5) -0.13226(17) 0.0180(11) Uani 1.000000 .
O3 O -0.6981(4) -1.3391(3) -0.14926(13) 0.0307(9) Uani 1.000000 .
C7 C -0.5714(5) -0.8998(4) -0.12492(17) 0.0167(11) Uani 1.000000 .
C12 C -0.8410(6) -1.0824(4) -0.15162(16) 0.0166(11) Uani 1.000000 .
H12 H -0.8715(6) -1.1360(4) -0.18368(16) 0.0199(13) Uiso 1.000000 R
C13 C -0.9638(6) -1.1177(4) -0.10323(17) 0.0171(11) Uani 1.000000 .
C18 C -1.0630(6) -1.2287(5) -0.10413(18) 0.0237(12) Uani 1.000000 .
H18 H -1.0610(6) -1.2795(5) -0.13591(18) 0.0284(14) Uiso 1.000000 R
C15 C -1.0736(6) -1.0804(5) -0.00892(18) 0.0280(13) Uani 1.000000 .
H15 H -1.0770(6) -1.0303(5) 0.02305(18) 0.0336(15) Uiso 1.000000 R
C4 C -0.6800(6) -0.7319(4) -0.18830(17) 0.0192(11) Uani 1.000000 .
H4 H -0.7817(6) -0.7119(4) -0.21228(17) 0.0230(14) Uiso 1.000000 R
C14 C -0.9688(6) -1.0439(4) -0.05449(17) 0.0219(12) Uani 1.000000 .
H14 H -0.9019(6) -0.9701(4) -0.05243(17) 0.0263(14) Uiso 1.000000 R
C8 C -0.5125(6) -0.8073(5) -0.09123(18) 0.0234(12) Uani 1.000000 .
H8 H -0.4374(6) -0.8304(5) -0.06206(18) 0.0281(15) Uiso 1.000000 R
C6 C -0.6814(6) -0.8754(4) -0.17620(17) 0.0210(12) Uani 1.000000 .
H6 H -0.6206(6) -0.9165(4) -0.20759(17) 0.0252(14) Uiso 1.000000 R
C3 C -0.6962(6) -0.6563(4) -0.13490(18) 0.0248(12) Uani 1.000000 .
H3 H -0.6947(6) -0.5661(4) -0.14428(18) 0.0298(15) Uiso 1.000000 R
C11 C -0.6088(6) -1.2532(5) -0.13077(18) 0.0259(13) Uani 1.000000 .
H11 H -0.5016(6) -1.2749(5) -0.11408(18) 0.0311(15) Uiso 1.000000 R
C19 C -0.8633(5) -0.9410(4) -0.17006(16) 0.0180(11) Uani 1.000000 .
H19 H -0.9261(5) -0.8978(4) -0.13967(16) 0.0216(14) Uiso 1.000000 R
C2 C -0.9175(6) -0.5995(5) -0.06745(18) 0.0275(13) Uani 1.000000 .
H2a H -0.8427(6) -0.6082(5) -0.03461(18) 0.0330(15) Uiso 1.000000 R
H2b H -0.9088(6) -0.5132(5) -0.08089(18) 0.0330(15) Uiso 1.000000 R
C21 C -0.9020(5) -0.9877(5) -0.27638(16) 0.0292(13) Uani 1.000000 .
H21a H -0.7911(18) -0.9473(17) -0.2848(6) 0.044(2) Uiso 1.000000 GR
H21b H -0.883(3) -1.0764(6) -0.2705(4) 0.044(2) Uiso 1.000000 GR
H21c H -0.9825(17) -0.976(2) -0.3071(3) 0.044(2) Uiso 1.000000 GR
C16 C -1.1713(6) -1.1893(5) -0.01100(19) 0.0290(13) Uani 1.000000 .
H16 H -1.2417(6) -1.2124(5) 0.01929(19) 0.0348(15) Uiso 1.000000 R
C20 C -0.9817(6) -0.9291(4) -0.22325(17) 0.0223(12) Uani 1.000000 .
H20 H -0.9941(6) -0.8384(4) -0.23071(17) 0.0267(14) Uiso 1.000000 R
C9 C -0.5382(6) -1.0323(4) -0.11425(17) 0.0217(12) Uani 1.000000 .
H9 H -0.4368(6) -1.0572(4) -0.09497(17) 0.0261(14) Uiso 1.000000 R
C22 C -1.1678(5) -0.9791(4) -0.21247(17) 0.0259(12) Uani 1.000000 .
H22a H -1.1632(7) -1.0689(5) -0.2071(10) 0.0389(19) Uiso 1.000000 GR
H22b H -1.2155(14) -0.9397(18) -0.1795(6) 0.0389(19) Uiso 1.000000 GR
H22c H -1.2422(10) -0.960(2) -0.2440(5) 0.0389(19) Uiso 1.000000 GR
C17 C -1.1650(6) -1.2650(5) -0.05823(19) 0.0287(13) Uani 1.000000 .
H17 H -1.2290(6) -1.3401(5) -0.05933(19) 0.0344(15) Uiso 1.000000 R
C1 C -1.1085(5) -0.6309(5) -0.05293(19) 0.0320(14) Uani 1.000000 .
H1a H -1.1817(8) -0.620(2) -0.0855(4) 0.048(2) Uiso 1.000000 GR
H1b H -1.1159(8) -0.7170(9) -0.0405(10) 0.048(2) Uiso 1.000000 GR
H1c H -1.1488(13) -0.5757(17) -0.0237(8) 0.048(2) Uiso 1.000000 GR
C5 C -0.5095(5) -0.6937(4) -0.21929(17) 0.0293(13) Uani 1.000000 .
H5a H -0.4082(5) -0.719(2) -0.1977(5) 0.0440(19) Uiso 1.000000 GR
H5b H -0.5062(17) -0.7345(19) -0.2552(5) 0.0440(19) Uiso 1.000000 GR
H5c H -0.5078(17) -0.6037(5) -0.2244(9) 0.0440(19) Uiso 1.000000 GR

loop_
_atom_site_aniso_label
_atom_site_aniso_U_11
_atom_site_aniso_U_22
_atom_site_aniso_U_33
_atom_site_aniso_U_12
_atom_site_aniso_U_13
_atom_site_aniso_U_23
O2 0.0225(19) 0.016(2) 0.0286(17) -0.0020(16) -0.0052(16) -0.0050(16)
O1 0.0218(19) 0.022(2) 0.0298(18) -0.0028(16) 0.0014(16) -0.0067(17)
C10 0.019(3) 0.017(3) 0.018(2) 0.003(2) 0.002(2) 0.001(2)
O3 0.035(2) 0.021(2) 0.036(2) -0.0001(18) 0.0029(18) 0.0005(18)
C7 0.014(3) 0.017(3) 0.020(2) -0.003(2) 0.003(2) 0.002(2)
C12 0.022(3) 0.009(3) 0.018(2) -0.002(2) -0.003(2) -0.005(2)
C13 0.014(3) 0.022(3) 0.016(2) -0.000(2) -0.002(2) 0.002(2)
C18 0.017(3) 0.029(3) 0.026(3) -0.001(2) -0.002(2) 0.004(2)
C15 0.028(3) 0.032(4) 0.025(3) 0.007(3) -0.001(3) -0.000(3)
C4 0.018(3) 0.016(3) 0.024(2) -0.003(2) -0.002(2) 0.003(2)
C14 0.023(3) 0.020(3) 0.023(2) 0.001(2) 0.001(2) 0.003(2)
C8 0.017(3) 0.028(4) 0.025(3) -0.001(3) -0.003(2) 0.004(3)
C6 0.016(3) 0.025(3) 0.023(3) 0.002(2) 0.004(2) -0.001(2)
C3 0.019(3) 0.024(4) 0.031(3) 0.001(2) 0.007(3) 0.001(2)
C11 0.026(3) 0.027(4) 0.025(3) 0.008(3) 0.009(3) 0.009(3)
C19 0.014(3) 0.019(3) 0.021(2) 0.001(2) 0.002(2) 0.000(2)
C2 0.033(3) 0.026(3) 0.024(3) -0.006(3) 0.004(2) -0.007(2)
C21 0.031(3) 0.036(4) 0.020(2) 0.000(3) -0.004(2) 0.005(2)
C16 0.023(3) 0.040(4) 0.024(3) 0.004(3) 0.002(2) 0.011(3)
C20 0.024(3) 0.019(3) 0.023(2) 0.002(2) -0.002(2) 0.002(2)
C9 0.016(3) 0.030(3) 0.019(2) 0.003(3) -0.003(2) 0.006(2)
C22 0.020(3) 0.032(3) 0.026(3) 0.002(3) -0.006(2) -0.003(2)
C17 0.020(3) 0.020(3) 0.046(3) -0.002(2) -0.012(3) 0.012(3)
C1 0.023(3) 0.040(4) 0.033(3) -0.001(2) 0.004(2) -0.006(3)
C5 0.028(3) 0.029(3) 0.031(3) -0.001(3) 0.007(3) 0.004(3)

loop_
_atom_type_symbol
_atom_type_scat_dispersion_real
_atom_type_scat_dispersion_imag
_atom_type_scat_Cromer_Mann_a1
_atom_type_scat_Cromer_Mann_a2
_atom_type_scat_Cromer_Mann_a3
_atom_type_scat_Cromer_Mann_a4
_atom_type_scat_Cromer_Mann_b1
_atom_type_scat_Cromer_Mann_b2
_atom_type_scat_Cromer_Mann_b3
_atom_type_scat_Cromer_Mann_b4
_atom_type_scat_Cromer_Mann_c
_atom_type_scat_source
_atom_type_scat_dispersion_source
H 0.00000 0.00000 0.49300 0.32291 0.14019 0.04081 10.51090 26.12570 3.14236 57.79970 0.0030380000826 'International Tables Volume C Table 6.1.1.4 (pp. 500-502)' 'Henke, Gullikson and Davis, At. Data and Nucl. Data Tables, 1993, 54, 2'
C 0.00347 0.00161 2.31000 1.02000 1.58860 0.86500 20.84390 10.20750 0.56870 51.65120 0.215599998832 'International Tables Volume C Table 6.1.1.4 (pp. 500-502)' 'Henke, Gullikson and Davis, At. Data and Nucl. Data Tables, 1993, 54, 2'
O 0.01158 0.00611 3.04850 2.28680 1.54630 0.86700 13.27710 5.70110 0.32390 32.90890 0.250800013542 'International Tables Volume C Table 6.1.1.4 (pp. 500-502)' 'Henke, Gullikson and Davis, At. Data and Nucl. Data Tables, 1993, 54, 2'

loop_
_exptl_crystal_face_index_h
_exptl_crystal_face_index_k
_exptl_crystal_face_index_l
_exptl_crystal_face_perp_dist
_exptl_oxdiff_crystal_face_indexfrac_h
_exptl_oxdiff_crystal_face_indexfrac_k
_exptl_oxdiff_crystal_face_indexfrac_l
_exptl_oxdiff_crystal_face_x
_exptl_oxdiff_crystal_face_y
_exptl_oxdiff_crystal_face_z
9 8 6 0.0683 8.9971 8.0108 6.0286 -0.5389 0.0594 -0.8616
-3 14 9 0.1001 -2.9991 13.9956 8.9625 -0.0489 -0.9346 -0.3957
5 -11 -13 0.1003 5.0016 -10.9972 -12.9593 0.0715 0.9487 0.0968
-8 -9 13 0.0315 -8.0072 -8.9970 12.9812 -0.0025 -0.1660 1.0261
8 8 -13 0.0704 8.0069 7.9975 -12.9795 -0.0009 0.2136 -0.9790
0 8 -29 0.0761 0.0171 7.9778 -29.0196 0.7785 -0.0594 -0.6479
3 -5 30 0.1006 2.9825 -4.9750 30.0284 -0.9311 0.0744 0.3356
-9 -6 -13 0.0093 -8.9929 -6.0161 -13.0335 0.7270 -0.0770 0.7020
4 -12 -15 0.0614 4.0000 -12.0000 -15.0000 0.1667 0.9625 0.1851
-2 -6 30 0.0672 -2.0000 -6.0000 30.0001 -0.7071 -0.1575 0.6830

loop_
_geom_angle_atom_site_label_1
_geom_angle_atom_site_label_2
_geom_angle_atom_site_label_3
_geom_angle
C3 O2 C8 114.2(3)
C2 O1 C3 114.3(3)
C11 C10 C12 117.5(4)
C9 C10 C12 122.0(4)
C9 C10 C11 120.3(4)
C6 C7 C8 123.1(4)
C9 C7 C8 122.9(4)
C9 C7 C6 114.0(4)
C13 C12 C10 105.6(3)
C19 C12 C10 114.9(4)
C19 C12 C13 112.4(3)
C18 C13 C12 121.3(4)
C14 C13 C12 120.6(4)
C14 C13 C18 117.9(4)
C17 C18 C13 121.1(4)
C16 C15 C14 120.6(4)
C3 C4 C6 111.2(4)
C5 C4 C6 110.8(4)
C5 C4 C3 109.6(4)
C15 C14 C13 120.4(4)
C7 C8 O2 125.3(4)
C4 C6 C7 108.5(4)
C19 C6 C7 109.6(3)
C19 C6 C4 117.8(4)
O1 C3 O2 110.4(3)
C4 C3 O2 112.3(4)
C4 C3 O1 107.8(4)
O3 C11 C10 126.2(4)
C6 C19 C12 111.1(3)
C20 C19 C12 111.6(4)
C20 C19 C6 113.3(3)
C1 C2 O1 107.4(4)
C17 C16 C15 119.9(5)
C21 C20 C19 114.7(3)
C22 C20 C19 111.2(3)
C22 C20 C21 111.1(4)
C7 C9 C10 119.5(4)
C16 C17 C18 120.1(5)

loop_
_geom_bond_atom_site_label_1
_geom_bond_atom_site_label_2
_geom_bond_distance
O2 C8 1.366(5)
O2 C3 1.441(5)
O1 C3 1.418(5)
O1 C2 1.433(5)
C10 C12 1.533(6)
C10 C11 1.466(7)
C10 C9 1.332(6)
O3 C11 1.214(5)
C7 C8 1.342(6)
C7 C6 1.501(5)
C7 C9 1.446(6)
C12 C13 1.527(5)
C12 C19 1.568(6)
C13 C18 1.393(6)
C13 C14 1.402(5)
C18 C17 1.393(6)
C15 C14 1.399(5)
C15 C16 1.368(6)
C4 C6 1.545(6)
C4 C3 1.510(6)
C4 C5 1.537(5)
C6 C19 1.544(6)
C19 C20 1.557(5)
C2 C1 1.518(5)
C21 C20 1.534(5)
C16 C17 1.384(6)
C20 C22 1.521(5)
